data_4116404
loop_
_publ_author_name
'Alan F. Heyduk'
'Ann M. Macintosh'
'Daniel G. Nocera'

_publ_section_title
;
 Four-Electron Photochemistry of Dirhodium Fluorophosphine Compounds
;
_journal_name_full 'Journal of the American Chemical Society'
_journal_page_first 5023
_journal_page_last 5032
_journal_paper_doi 10.1021/ja9902017
_journal_volume 121
_journal_year 1999
_chemical_formula_sum 'C5 H15 F20 N5 P10 Rh2'
_chemical_formula_weight 1040.74
_chemical_name_systematic
; 
 ? 
;
_space_group_IT_number 15
_symmetry_cell_setting monoclinic
_symmetry_space_group_name_Hall '-C 2yc'
_symmetry_space_group_name_H-M 'C 1 2/c 1'
_atom_sites_solution_hydrogens geom
_atom_sites_solution_primary direct
_atom_sites_solution_secondary difmap
_audit_creation_method SHELXL
_cell_angle_alpha 90.00
_cell_angle_beta 96.3060(10)
_cell_angle_gamma 90.00
_cell_formula_units_Z 8
_cell_length_a 28.3689(14)
_cell_length_b 12.4003(6)
_cell_length_c 17.3397(9)
_cell_measurement_temperature 183(2)
_cell_volume 6062.9(5)
_computing_cell_refinement 'Siemens XSCANS'
_computing_data_collection 'Siemens XSCANS'
_computing_data_reduction 'Siemens SHELXTL'
_computing_molecular_graphics 'Siemens SHELXTL'
_computing_publication_material 'Siemens SHELXTL'
_computing_structure_refinement 'SHELXL-93 (Sheldrick, 1993)'
_computing_structure_solution 'SHELXS-86 (Sheldrick, 1990)'
_diffrn_ambient_temperature 183(2)
_diffrn_measurement_device 'Siemens P4'
_diffrn_measurement_method '\w scans'
_diffrn_radiation_monochromator graphite
_diffrn_radiation_source 'fine-focus sealed tube'
_diffrn_radiation_type MoK\a
_diffrn_radiation_wavelength 0.71073
_diffrn_reflns_av_R_equivalents 0.0478
_diffrn_reflns_av_sigmaI/netI 0.0484
_diffrn_reflns_limit_h_max 23
_diffrn_reflns_limit_h_min -31
_diffrn_reflns_limit_k_max 13
_diffrn_reflns_limit_k_min -11
_diffrn_reflns_limit_l_max 19
_diffrn_reflns_limit_l_min -19
_diffrn_reflns_number 12030
_diffrn_reflns_theta_max 23.27
_diffrn_reflns_theta_min 1.44
_exptl_absorpt_coefficient_mu 1.752
_exptl_absorpt_correction_T_max 0.6185
_exptl_absorpt_correction_T_min 0.5174
_exptl_absorpt_correction_type empirical
_exptl_crystal_colour orange
_exptl_crystal_density_diffrn 2.280
_exptl_crystal_description block
_exptl_crystal_F_000 4000
_exptl_crystal_size_max .12
_exptl_crystal_size_mid .12
_exptl_crystal_size_min .12
_refine_diff_density_max 0.451
_refine_diff_density_min -0.416
_refine_diff_density_rms 0.102
_refine_ls_extinction_coef 0.00019(2)
_refine_ls_extinction_expression Fc^*^=kFc[1+0.001xFc^2^\l^3^/sin(2\q)]^-1/4^
_refine_ls_extinction_method SHELXL
_refine_ls_goodness_of_fit_all 1.124
_refine_ls_goodness_of_fit_obs 1.139
_refine_ls_matrix_type full
_refine_ls_number_parameters 380
_refine_ls_number_reflns 4345
_refine_ls_number_restraints 0
_refine_ls_restrained_S_all 1.424
_refine_ls_restrained_S_obs 1.139
_refine_ls_R_factor_all 0.0649
_refine_ls_R_factor_obs 0.0430
_refine_ls_shift/esd_max -0.195
_refine_ls_shift/esd_mean 0.006
_refine_ls_structure_factor_coef Fsqd
_refine_ls_weighting_details 'w=1/[\s^2^(Fo^2^)+(0.0014P)^2^+55.0314P] where P=(Fo^2^+2Fc^2^)/3'
_refine_ls_weighting_scheme calc
_refine_ls_wR_factor_all 0.1011
_refine_ls_wR_factor_obs 0.0715
_reflns_number_observed 3478
_reflns_number_total 4354
_reflns_observed_criterion >2sigma(I)
_cod_data_source_file ja9902017_1.cif
_cod_data_source_block a
_cod_depositor_comments
;
The following automatic conversions were performed:

'_refine_ls_weighting_scheme' value 'calc
w=1/[\s^2^(Fo^2^)+(0.0014P)^2^+55.0314P] where P=(Fo^2^+2Fc^2^)/3'
was changed to 'calc'. New tag '_refine_ls_weighting_details' was
created. The value of the new tag was set to
'w=1/[\s^2^(Fo^2^)+(0.0014P)^2^+55.0314P] where P=(Fo^2^+2Fc^2^)/3'.

Automatic conversion script
Id: cif_fix_values 3143 2015-03-26 13:38:13Z robertas 
;
_cod_database_code 4116404

loop_
_symmetry_equiv_pos_as_xyz
'x, y, z'
'-x, y, -z+1/2'
'x+1/2, y+1/2, z'
'-x+1/2, y+1/2, -z+1/2'
'-x, -y, -z'
'x, -y, z-1/2'
'-x+1/2, -y+1/2, -z'
'x+1/2, -y+1/2, z-1/2'

loop_
_atom_site_aniso_label
_atom_site_aniso_U_11
_atom_site_aniso_U_22
_atom_site_aniso_U_33
_atom_site_aniso_U_23
_atom_site_aniso_U_13
_atom_site_aniso_U_12
Rh1 0.0326(3) 0.0317(3) 0.0250(3) 0.0027(2) -0.0003(2) -0.0064(3)
Rh2 0.0286(3) 0.0297(3) 0.0255(3) -0.0012(2) 0.0034(2) -0.0015(2)
P1 0.0377(12) 0.0433(12) 0.0414(11) -0.0009(10) 0.0007(9) -0.0124(9)
P2 0.0326(11) 0.0480(13) 0.0383(11) 0.0018(9) 0.0074(9) 0.0006(9)
P3 0.0471(12) 0.0463(13) 0.0280(10) 0.0006(9) 0.0000(9) -0.0179(10)
P4 0.0373(11) 0.0349(11) 0.0319(10) -0.0055(8) 0.0036(8) -0.0051(9)
P5 0.0315(11) 0.0436(12) 0.0401(11) 0.0123(9) 0.0008(9) -0.0020(9)
P6 0.0294(10) 0.0320(11) 0.0256(9) 0.0004(8) 0.0018(8) -0.0002(8)
P7 0.0472(13) 0.0338(11) 0.0395(11) 0.0032(9) 0.0094(9) 0.0076(9)
P8 0.080(2) 0.079(2) 0.0484(14) -0.0117(13) -0.0168(12) 0.0313(15)
P9 0.0493(13) 0.0381(12) 0.0323(10) 0.0087(9) -0.0015(9) -0.0064(9)
P10 0.072(2) 0.061(2) 0.0556(14) -0.0186(12) 0.0016(12) 0.0061(13)
N1 0.030(4) 0.052(4) 0.054(4) 0.010(3) 0.007(3) -0.009(3)
N2 0.043(4) 0.044(4) 0.031(3) -0.009(3) -0.003(3) -0.015(3)
N3 0.029(3) 0.035(3) 0.026(3) 0.004(2) 0.007(2) 0.004(3)
N4 0.059(4) 0.049(4) 0.042(4) 0.014(3) 0.007(3) 0.014(3)
N5 0.059(4) 0.030(4) 0.056(4) 0.004(3) -0.006(3) 0.001(3)
F11 0.057(3) 0.093(4) 0.089(4) -0.051(3) -0.007(3) -0.021(3)
F12 0.057(3) 0.062(3) 0.094(4) 0.034(3) 0.012(3) -0.017(2)
F21 0.033(2) 0.074(3) 0.076(3) 0.015(3) -0.006(2) 0.002(2)
F22 0.067(3) 0.083(4) 0.072(3) -0.017(3) 0.042(3) 0.002(3)
F31 0.081(4) 0.065(3) 0.054(3) 0.004(2) -0.034(3) -0.010(3)
F32 0.108(4) 0.097(4) 0.040(3) -0.012(3) 0.029(3) -0.057(3)
F41 0.049(3) 0.055(3) 0.052(3) -0.004(2) 0.002(2) -0.027(2)
F42 0.063(3) 0.043(3) 0.058(3) -0.020(2) 0.006(2) 0.008(2)
F51 0.042(3) 0.125(5) 0.048(3) 0.016(3) -0.012(2) -0.038(3)
F52 0.052(3) 0.073(3) 0.087(3) 0.039(3) 0.023(3) 0.030(2)
F61 0.044(3) 0.051(3) 0.045(2) -0.021(2) -0.001(2) -0.005(2)
F62 0.054(3) 0.049(3) 0.031(2) 0.011(2) 0.012(2) 0.009(2)
F71 0.069(3) 0.041(3) 0.083(3) 0.021(2) 0.016(3) -0.007(2)
F72 0.088(4) 0.047(3) 0.062(3) -0.003(2) 0.018(3) 0.023(3)
F81 0.074(4) 0.103(4) 0.080(4) -0.011(3) -0.023(3) 0.025(3)
F82 0.130(5) 0.180(7) 0.044(3) -0.014(4) -0.002(3) 0.073(5)
F91 0.061(3) 0.059(3) 0.060(3) 0.018(2) -0.023(2) 0.000(2)
F92 0.090(4) 0.069(3) 0.047(3) 0.026(2) 0.017(2) -0.004(3)
F101 0.099(4) 0.080(4) 0.107(4) -0.046(3) -0.016(3) -0.011(3)
F102 0.088(4) 0.123(5) 0.101(4) -0.039(4) 0.011(3) 0.034(4)
C1 0.033(5) 0.093(7) 0.092(7) 0.025(6) 0.003(4) -0.015(5)
C2 0.069(6) 0.069(6) 0.036(4) -0.010(4) -0.005(4) -0.023(5)
C3 0.039(5) 0.047(5) 0.048(5) 0.011(4) 0.011(4) 0.006(4)
C4 0.071(7) 0.080(7) 0.095(7) 0.052(6) -0.006(6) 0.023(5)
C5 0.122(9) 0.033(6) 0.115(9) 0.017(5) 0.002(7) 0.004(5)

loop_
_atom_site_label
_atom_site_type_symbol
_atom_site_fract_x
_atom_site_fract_y
_atom_site_fract_z
_atom_site_U_iso_or_equiv
_atom_site_thermal_displace_type
_atom_site_occupancy
_atom_site_calc_flag
_atom_site_refinement_flags
Rh1 Rh 0.14075(2) 0.55726(4) 0.15752(3) 0.0300(2) Uani 1 d .
Rh2 Rh 0.11061(2) 0.75282(4) 0.07805(3) 0.0279(2) Uani 1 d .
P1 P 0.06592(7) 0.5051(2) 0.13021(11) 0.0411(5) Uani 1 d .
P2 P 0.03728(7) 0.7178(2) 0.10541(11) 0.0394(5) Uani 1 d .
P3 P 0.15718(7) 0.6505(2) 0.26841(10) 0.0408(5) Uani 1 d .
P4 P 0.14694(6) 0.84276(15) 0.17956(10) 0.0347(5) Uani 1 d .
P5 P 0.20478(6) 0.5751(2) 0.09602(10) 0.0386(5) Uani 1 d .
P6 P 0.14637(6) 0.67798(14) -0.01568(9) 0.0291(4) Uani 1 d .
P7 P 0.09198(7) 0.8995(2) 0.01088(11) 0.0398(5) Uani 1 d .
P8 P 0.03579(10) 0.7855(2) -0.11440(13) 0.0708(8) Uani 1 d .
P9 P 0.16058(7) 0.3951(2) 0.19905(10) 0.0403(5) Uani 1 d .
P10 P 0.15129(9) 0.3082(2) 0.04274(13) 0.0631(7) Uani 1 d .
N1 N 0.0212(2) 0.5921(5) 0.1210(3) 0.045(2) Uani 1 d .
N2 N 0.1627(2) 0.7841(5) 0.2647(3) 0.0398(15) Uani 1 d .
N3 N 0.1992(2) 0.6212(4) 0.0061(3) 0.0296(13) Uani 1 d .
N4 N 0.0595(2) 0.8990(5) -0.0739(3) 0.050(2) Uani 1 d .
N5 N 0.1580(2) 0.2908(5) 0.1398(4) 0.049(2) Uani 1 d .
F11 F 0.0514(2) 0.4288(4) 0.0595(3) 0.081(2) Uani 1 d .
F12 F 0.0466(2) 0.4272(4) 0.1909(3) 0.0708(14) Uani 1 d .
F21 F -0.00543(14) 0.7533(4) 0.0457(3) 0.0617(12) Uani 1 d .
F22 F 0.0177(2) 0.7780(4) 0.1747(3) 0.0715(14) Uani 1 d .
F31 F 0.2060(2) 0.6221(4) 0.3175(2) 0.0697(14) Uani 1 d .
F32 F 0.1279(2) 0.6409(4) 0.3397(2) 0.080(2) Uani 1 d .
F41 F 0.19241(14) 0.9132(3) 0.1714(2) 0.0523(11) Uani 1 d .
F42 F 0.11799(15) 0.9406(3) 0.2088(2) 0.0547(11) Uani 1 d .
F51 F 0.24811(15) 0.6426(4) 0.1352(2) 0.073(2) Uani 1 d .
F52 F 0.2355(2) 0.4714(4) 0.0848(3) 0.0696(14) Uani 1 d .
F61 F 0.12123(14) 0.5915(3) -0.0719(2) 0.0475(11) Uani 1 d .
F62 F 0.15951(14) 0.7556(3) -0.0821(2) 0.0444(10) Uani 1 d .
F71 F 0.1345(2) 0.9713(3) -0.0081(3) 0.0638(13) Uani 1 d .
F72 F 0.0670(2) 0.9897(3) 0.0547(3) 0.0649(13) Uani 1 d .
F81 F -0.0170(2) 0.8244(5) -0.1336(3) 0.088(2) Uani 1 d .
F82 F 0.0502(2) 0.8048(6) -0.1984(3) 0.119(3) Uani 1 d .
F91 F 0.2115(2) 0.3826(4) 0.2433(2) 0.0620(13) Uani 1 d .
F92 F 0.1337(2) 0.3498(4) 0.2653(2) 0.0680(14) Uani 1 d .
F101 F 0.1137(2) 0.2174(4) 0.0203(3) 0.097(2) Uani 1 d .
F102 F 0.1948(2) 0.2384(5) 0.0225(3) 0.104(2) Uani 1 d .
C1 C -0.0287(3) 0.5587(8) 0.1284(5) 0.073(3) Uani 1 d .
H1A H -0.0297(3) 0.4808(8) 0.1375(5) 0.110 Uiso 1 calc R
H1B H -0.0488(3) 0.5765(8) 0.0805(5) 0.110 Uiso 1 calc R
H1C H -0.0402(3) 0.5968(8) 0.1721(5) 0.110 Uiso 1 calc R
C2 C 0.1800(3) 0.8482(7) 0.3346(4) 0.059(2) Uani 1 d .
H2A H 0.1875(3) 0.7996(7) 0.3788(4) 0.088 Uiso 1 calc R
H2B H 0.1554(3) 0.8993(7) 0.3462(4) 0.088 Uiso 1 calc R
H2C H 0.2086(3) 0.8879(7) 0.3248(4) 0.088 Uiso 1 calc R
C3 C 0.2349(2) 0.6025(6) -0.0503(4) 0.044(2) Uani 1 d .
H3A H 0.2241(2) 0.6373(6) -0.0998(4) 0.066 Uiso 1 calc R
H3B H 0.2385(2) 0.5249(6) -0.0585(4) 0.066 Uiso 1 calc R
H3C H 0.2655(2) 0.6332(6) -0.0294(4) 0.066 Uiso 1 calc R
C4 C 0.0494(3) 1.0041(7) -0.1156(6) 0.083(3) Uani 1 d .
H2'A H 0.0298(3) 0.9908(7) -0.1648(6) 0.124 Uiso 1 calc R
H2'B H 0.0793(3) 1.0377(7) -0.1258(6) 0.124 Uiso 1 calc R
H2'C H 0.0324(3) 1.0523(7) -0.0832(6) 0.124 Uiso 1 calc R
C5 C 0.1658(4) 0.1804(7) 0.1745(6) 0.091(3) Uani 1 d .
H1'A H 0.1633(4) 0.1263(7) 0.1331(6) 0.136 Uiso 1 calc R
H1'B H 0.1417(4) 0.1660(7) 0.2097(6) 0.136 Uiso 1 calc R
H1'C H 0.1974(4) 0.1767(7) 0.2035(6) 0.136 Uiso 1 calc R

loop_
_atom_type_symbol
_atom_type_description
_atom_type_scat_dispersion_real
_atom_type_scat_dispersion_imag
_atom_type_scat_source
C C 0.0033 0.0016 'International Tables Vol C Tables 4.2.6.8 and 6.1.1.4'
H H 0.0000 0.0000 'International Tables Vol C Tables 4.2.6.8 and 6.1.1.4'
N N 0.0061 0.0033 'International Tables Vol C Tables 4.2.6.8 and 6.1.1.4'
F F 0.0171 0.0103 'International Tables Vol C Tables 4.2.6.8 and 6.1.1.4'
P P 0.1023 0.0942 'International Tables Vol C Tables 4.2.6.8 and 6.1.1.4'
Rh Rh -1.1178 0.9187 'International Tables Vol C Tables 4.2.6.8 and 6.1.1.4'

loop_
_geom_angle_atom_site_label_1
_geom_angle_atom_site_label_2
_geom_angle_atom_site_label_3
_geom_angle
P9 Rh1 P5 93.18(7)
P9 Rh1 P1 90.45(8)
P5 Rh1 P1 137.87(7)
P9 Rh1 P3 99.76(7)
P5 Rh1 P3 104.84(7)
P1 Rh1 P3 115.84(7)
P9 Rh1 Rh2 170.30(5)
P5 Rh1 Rh2 84.33(5)
P1 Rh1 Rh2 85.20(6)
P3 Rh1 Rh2 89.94(6)
P7 Rh2 P6 93.50(7)
P7 Rh2 P2 95.66(7)
P6 Rh2 P2 126.10(7)
P7 Rh2 P4 93.88(7)
P6 Rh2 P4 125.33(7)
P2 Rh2 P4 106.86(7)
P7 Rh2 Rh1 175.31(6)
P6 Rh2 Rh1 82.06(5)
P2 Rh2 Rh1 88.22(5)
P4 Rh2 Rh1 87.49(5)
F11 P1 F12 94.1(3)
F11 P1 N1 100.7(3)
F12 P1 N1 98.3(3)
F11 P1 Rh1 120.3(2)
F12 P1 Rh1 115.6(2)
N1 P1 Rh1 122.3(2)
F22 P2 F21 93.4(3)
F22 P2 N1 101.3(3)
F21 P2 N1 99.5(3)
F22 P2 Rh2 119.2(2)
F21 P2 Rh2 118.5(2)
N1 P2 Rh2 120.0(2)
F32 P3 F31 93.8(3)
F32 P3 N2 99.5(3)
F31 P3 N2 99.3(3)
F32 P3 Rh1 123.9(2)
F31 P3 Rh1 115.6(2)
N2 P3 Rh1 119.4(2)
F41 P4 F42 93.6(2)
F41 P4 N2 100.4(3)
F42 P4 N2 98.6(3)
F41 P4 Rh2 121.0(2)
F42 P4 Rh2 115.1(2)
N2 P4 Rh2 122.4(2)
F51 P5 F52 94.1(3)
F51 P5 N3 102.2(3)
F52 P5 N3 99.3(3)
F51 P5 Rh1 119.2(2)
F52 P5 Rh1 118.1(2)
N3 P5 Rh1 119.4(2)
F61 P6 F62 95.2(2)
F61 P6 N3 100.9(3)
F62 P6 N3 98.3(2)
F61 P6 Rh2 122.0(2)
F62 P6 Rh2 116.4(2)
N3 P6 Rh2 119.1(2)
F71 P7 F72 95.6(3)
F71 P7 N4 100.6(3)
F72 P7 N4 101.3(3)
F71 P7 Rh2 115.9(2)
F72 P7 Rh2 115.5(2)
N4 P7 Rh2 123.3(2)
F81 P8 F82 95.5(3)
F81 P8 N4 99.2(3)
F82 P8 N4 97.3(4)
F92 P9 F91 95.9(3)
F92 P9 N5 100.7(3)
F91 P9 N5 101.7(3)
F92 P9 Rh1 116.5(2)
F91 P9 Rh1 116.2(2)
N5 P9 Rh1 121.6(2)
F101 P10 F102 94.5(3)
F101 P10 N5 98.9(3)
F102 P10 N5 98.5(3)
C1 N1 P2 123.9(5)
C1 N1 P1 122.2(5)
P2 N1 P1 113.9(3)
C2 N2 P4 121.5(5)
C2 N2 P3 121.6(5)
P4 N2 P3 116.9(3)
C3 N3 P5 124.1(4)
C3 N3 P6 125.0(4)
P5 N3 P6 110.5(3)
C4 N4 P7 119.0(6)
C4 N4 P8 118.6(5)
P7 N4 P8 122.4(4)
C5 N5 P9 118.1(6)
C5 N5 P10 120.8(6)
P9 N5 P10 120.9(4)

loop_
_geom_bond_atom_site_label_1
_geom_bond_atom_site_label_2
_geom_bond_distance
Rh1 P9 2.188(2)
Rh1 P5 2.216(2)
Rh1 P1 2.220(2)
Rh1 P3 2.248(2)
Rh1 Rh2 2.8726(7)
Rh2 P7 2.193(2)
Rh2 P6 2.212(2)
Rh2 P2 2.227(2)
Rh2 P4 2.237(2)
P1 F11 1.567(5)
P1 F12 1.571(4)
P1 N1 1.661(6)
P2 F22 1.567(4)
P2 F21 1.568(4)
P2 N1 1.655(6)
P3 F32 1.567(4)
P3 F31 1.582(5)
P3 N2 1.666(6)
P4 F41 1.577(4)
P4 F42 1.579(4)
P4 N2 1.663(6)
P5 F51 1.577(4)
P5 F52 1.577(5)
P5 N3 1.652(5)
P6 F61 1.567(4)
P6 F62 1.577(4)
P6 N3 1.662(5)
P7 F71 1.564(4)
P7 F72 1.565(4)
P7 N4 1.647(6)
P8 F81 1.574(5)
P8 F82 1.575(6)
P8 N4 1.680(7)
P9 F92 1.552(4)
P9 F91 1.567(4)
P9 N5 1.648(6)
P10 F101 1.571(6)
P10 F102 1.579(5)
P10 N5 1.687(6)
N1 C1 1.492(9)
N2 C2 1.487(8)
N3 C3 1.501(8)
N4 C4 1.502(9)
N5 C5 1.503(10)
